data_1561846
loop_
_publ_author_name
'Iyer, Abishek K.'
'Rudyk, Brent W.'
'Lin, Xinsong'
'Singh, Harpreet'
'Sharma, Arzoo Z.'
'Wiebe, Christopher R.'
'Mar, Arthur'

_publ_section_title
;
 Noncentrosymmetric rare-earth copper gallium chalcogenides RE3CuGaCh7
 (RE=La--Nd; Ch=S, Se): An unexpected combination
;
_journal_name_full 'Journal of Solid State Chemistry'
_journal_page_first 150
_journal_page_last 159
_journal_paper_doi 10.1016/j.jssc.2015.05.016
_journal_volume 229
_journal_year 2015
_chemical_formula_structural 'Ce3 Cu Ga Se7'
_chemical_formula_sum 'Ce3 Cu Ga Se7'
_chemical_formula_weight 1106.34
_chemical_name_common 'cerium copper gallium selenide (3/1/1/7)'
_chemical_name_systematic 'cerium copper gallium selenide (3/1/1/7)'
_space_group_crystal_system hexagonal
_space_group_IT_number 173
_space_group_name_Hall 'P 6c'
_space_group_name_H-M_alt 'P 63'
_atom_sites_solution_hydrogens .
_atom_sites_solution_primary direct
_atom_sites_solution_secondary difmap
_audit_creation_method SHELXL-2013
_cell_angle_alpha 90
_cell_angle_beta 90
_cell_angle_gamma 120
_cell_formula_units_Z 2
_cell_length_a 10.6007(6)
_cell_length_b 10.6007(6)
_cell_length_c 6.3775(4)
_cell_measurement_reflns_used 4040
_cell_measurement_temperature 296(2)
_cell_measurement_theta_max 29.03
_cell_measurement_theta_min 3.89
_cell_volume 620.65(6)
_computing_cell_refinement 'Bruker SAINT 8.34A (Bruker, 2013)'
_computing_data_collection 'Bruker APEX 2 (Bruker, 2008)'
_computing_data_reduction 'Bruker SAINT 8.34A'
_computing_molecular_graphics 'ATOMS 5.1 (Dowty, 1999)'
_computing_publication_material 'Bruker SHELXTL'
_computing_structure_refinement 'Bruker SHELXTL'
_computing_structure_solution 'Bruker SHELXTL'
_diffrn_ambient_temperature 296(2)
_diffrn_measured_fraction_theta_full 1.000
_diffrn_measured_fraction_theta_max 1.000
_diffrn_measurement_device_type 'Bruker PLATFORM/SMART APEX II CCD'
_diffrn_measurement_method '\w and \f scans'
_diffrn_radiation_type MoK\a
_diffrn_radiation_wavelength 0.71073
_diffrn_reflns_av_R_equivalents 0.0504
_diffrn_reflns_av_unetI/netI 0.0311
_diffrn_reflns_Laue_measured_fraction_full 1.000
_diffrn_reflns_Laue_measured_fraction_max 1.000
_diffrn_reflns_limit_h_max 16
_diffrn_reflns_limit_h_min -16
_diffrn_reflns_limit_k_max 16
_diffrn_reflns_limit_k_min -16
_diffrn_reflns_limit_l_max 9
_diffrn_reflns_limit_l_min -9
_diffrn_reflns_number 9058
_diffrn_reflns_point_group_measured_fraction_full 1.000
_diffrn_reflns_point_group_measured_fraction_max 1.000
_diffrn_reflns_theta_full 25.242
_diffrn_reflns_theta_max 33.097
_diffrn_reflns_theta_min 2.218
_diffrn_source 'fine-focus sealed tube'
_exptl_absorpt_coefficient_mu 35.076
_exptl_absorpt_correction_T_max 0.4065
_exptl_absorpt_correction_T_min 0.2948
_exptl_absorpt_correction_type numerical
_exptl_absorpt_process_details 'Bruker SHELXTL (Sheldrick, 2013)'
_exptl_crystal_colour grey
_exptl_crystal_density_diffrn 5.920
_exptl_crystal_density_method 'not measured'
_exptl_crystal_description irregular
_exptl_crystal_F_000 944
_exptl_crystal_size_max 0.050
_exptl_crystal_size_mid 0.049
_exptl_crystal_size_min 0.045
_refine_diff_density_max 3.254
_refine_diff_density_min -1.483
_refine_diff_density_rms 0.318
_refine_ls_abs_structure_details
;
 Refined as an inversion twin.
;
_refine_ls_abs_structure_Flack 0.00(5)
_refine_ls_extinction_coef 0.0011(3)
_refine_ls_extinction_expression Fc^*^=kFc[1+0.001xFc^2^\l^3^/sin(2\q)]^-1/4^
_refine_ls_extinction_method SHELXL
_refine_ls_goodness_of_fit_ref 1.055
_refine_ls_hydrogen_treatment undef
_refine_ls_matrix_type full
_refine_ls_number_parameters 41
_refine_ls_number_reflns 1575
_refine_ls_number_restraints 1
_refine_ls_restrained_S_all 1.054
_refine_ls_R_factor_all 0.0379
_refine_ls_R_factor_gt 0.0304
_refine_ls_shift/su_max 0.000
_refine_ls_shift/su_mean 0.000
_refine_ls_structure_factor_coef Fsqd
_refine_ls_weighting_details 'w=1/[\s^2^(Fo^2^)+(0.0264P)^2^+7.2482P] where P=(Fo^2^+2Fc^2^)/3'
_refine_ls_weighting_scheme calc
_refine_ls_wR_factor_gt 0.0675
_refine_ls_wR_factor_ref 0.0706
_reflns_Friedel_coverage 0.857
_reflns_Friedel_fraction_full 1.000
_reflns_Friedel_fraction_max 1.000
_reflns_number_gt 1422
_reflns_number_total 1575
_reflns_threshold_expression 'I > 2\s(I)'
_cod_data_source_file JSSC-2015-229-150.cif
_cod_data_source_block Ce3CuGaSe7
_cod_original_cell_volume 620.65(8)
_cod_database_code 1561846
_shelx_space_group_comment
;
The symmetry employed for this shelxl refinement is uniquely defined
by the following loop, which should always be used as a source of
symmetry information in preference to the above space-group names.
They are only intended as comments.
;
_shelx_estimated_absorpt_t_min 0.273
_shelx_estimated_absorpt_t_max 0.301
_shelxl_version_number 2013-4

loop_
_space_group_symop_operation_xyz
'x, y, z'
'-y, x-y, z'
'-x+y, -x, z'
'-x, -y, z+1/2'
'y, -x+y, z+1/2'
'x-y, x, z+1/2'

loop_
_atom_site_label
_atom_site_type_symbol
_atom_site_fract_x
_atom_site_fract_y
_atom_site_fract_z
_atom_site_U_iso_or_equiv
_atom_site_adp_type
_atom_site_occupancy
_atom_site_site_symmetry_order
_atom_site_calc_flag
_atom_site_refinement_flags_posn
_atom_site_refinement_flags_adp
_atom_site_refinement_flags_occupancy
_atom_site_disorder_assembly
_atom_site_disorder_group
Ce Ce 0.14772(7) 0.37063(6) 0.05670(14) 0.01968(16) Uani 1 1 d . . . . .
Cu1A Cu 0.0000 0.0000 0.0000(11) 0.0207(11) Uani 0.670(11) 3 d S T P . .
Cu1B Cu 0.0000 0.0000 -0.094(2) 0.0207(11) Uani 0.330(11) 3 d S T P . .
Ga Ga 0.3333 0.6667 0.6432(3) 0.0188(4) Uani 1 3 d S T P . .
Se1 Se 0.25397(11) 0.15057(11) 0.01952(18) 0.0160(2) Uani 1 1 d . . . . .
Se2 Se 0.52135(11) 0.09209(11) 0.28907(19) 0.0157(2) Uani 1 1 d . . . . .
Se3 Se 0.3333 0.6667 0.2708(3) 0.0136(3) Uani 1 3 d S T P . .

loop_
_atom_site_aniso_label
_atom_site_aniso_U_11
_atom_site_aniso_U_22
_atom_site_aniso_U_33
_atom_site_aniso_U_23
_atom_site_aniso_U_13
_atom_site_aniso_U_12
Ce 0.0192(3) 0.0144(3) 0.0254(3) 0.0027(3) 0.0027(3) 0.0083(2)
Cu1A 0.0127(7) 0.0127(7) 0.037(3) 0.000 0.000 0.0063(3)
Cu1B 0.0127(7) 0.0127(7) 0.037(3) 0.000 0.000 0.0063(3)
Ga 0.0223(7) 0.0223(7) 0.0118(9) 0.000 0.000 0.0112(3)
Se1 0.0135(4) 0.0129(4) 0.0224(5) 0.0043(4) 0.0029(4) 0.0071(3)
Se2 0.0145(4) 0.0142(5) 0.0153(4) 0.0003(4) -0.0013(4) 0.0049(4)
Se3 0.0151(5) 0.0151(5) 0.0106(8) 0.000 0.000 0.0075(2)

loop_
_atom_type_symbol
_atom_type_description
_atom_type_scat_dispersion_real
_atom_type_scat_dispersion_imag
_atom_type_scat_source
Cu Cu 0.3201 1.2651 'International Tables Vol C Tables 4.2.6.8 and 6.1.1.4'
Ga Ga 0.2307 1.6083 'International Tables Vol C Tables 4.2.6.8 and 6.1.1.4'
Se Se -0.0929 2.2259 'International Tables Vol C Tables 4.2.6.8 and 6.1.1.4'
Ce Ce -0.2486 2.6331 'International Tables Vol C Tables 4.2.6.8 and 6.1.1.4'

loop_
_geom_angle_atom_site_label_1
_geom_angle_atom_site_label_2
_geom_angle_atom_site_label_3
_geom_angle
_geom_angle_site_symmetry_1
_geom_angle_site_symmetry_3
Se2 Ce Se1 97.74(3) 5_564 2
Se2 Ce Se1 140.41(4) 5_564 .
Se1 Ce Se1 83.73(4) 2 .
Se2 Ce Se3 77.42(4) 5_564 .
Se1 Ce Se3 146.07(4) 2 .
Se1 Ce Se3 121.42(3) . .
Se2 Ce Se2 78.54(4) 5_564 6_554
Se1 Ce Se2 136.64(4) 2 6_554
Se1 Ce Se2 73.99(3) . 6_554
Se3 Ce Se2 75.99(3) . 6_554
Se2 Ce Se1 140.20(4) 5_564 6
Se1 Ce Se1 79.88(3) 2 6
Se1 Ce Se1 79.21(3) . 6
Se3 Ce Se1 82.98(4) . 6
Se2 Ce Se1 129.49(4) 6_554 6
Se2 Ce Se2 71.11(2) 5_564 2
Se1 Ce Se2 70.36(3) 2 2
Se1 Ce Se2 143.01(4) . 2
Se3 Ce Se2 76.41(3) . 2
Se2 Ce Se2 142.55(3) 6_554 2
Se1 Ce Se2 70.77(3) 6 2
Se2 Ce Cu1A 127.47(10) 5_564 .
Se1 Ce Cu1A 41.95(2) 2 .
Se1 Ce Cu1A 41.78(2) . .
Se3 Ce Cu1A 155.07(11) . .
Se2 Ce Cu1A 107.55(8) 6_554 .
Se1 Ce Cu1A 75.91(12) 6 .
Se2 Ce Cu1A 108.18(6) 2 .
Se2 Ce Cu1B 119.5(2) 5_564 .
Se1 Ce Cu1B 42.85(5) 2 .
Se1 Ce Cu1B 42.70(5) . .
Se3 Ce Cu1B 162.38(15) . .
Se2 Ce Cu1B 101.47(15) 6_554 .
Se1 Ce Cu1B 85.6(2) 6 .
Se2 Ce Cu1B 112.27(10) 2 .
Cu1A Ce Cu1B 9.68(16) . .
Cu1B Cu1A Se1 93.04(17) . 3
Cu1B Cu1A Se1 93.04(17) . 2
Se1 Cu1A Se1 119.72(3) 3 2
Cu1B Cu1A Se1 93.04(17) . .
Se1 Cu1A Se1 119.72(3) 3 .
Se1 Cu1A Se1 119.72(3) 2 .
Cu1B Cu1A Cu1B 180.0 . 4
Se1 Cu1A Cu1B 86.96(17) 3 4
Se1 Cu1A Cu1B 86.96(17) 2 4
Se1 Cu1A Cu1B 86.96(17) . 4
Cu1B Cu1A Ce 96.02(12) . 2
Se1 Cu1A Ce 59.31(3) 3 2
Se1 Cu1A Ce 60.42(3) 2 2
Se1 Cu1A Ce 170.9(3) . 2
Cu1B Cu1A Ce 83.98(12) 4 2
Cu1B Cu1A Ce 96.02(12) . 3
Se1 Cu1A Ce 60.42(3) 3 3
Se1 Cu1A Ce 170.9(3) 2 3
Se1 Cu1A Ce 59.31(3) . 3
Cu1B Cu1A Ce 83.98(12) 4 3
Ce Cu1A Ce 118.91(4) 2 3
Cu1B Cu1A Ce 96.03(12) . .
Se1 Cu1A Ce 170.9(3) 3 .
Se1 Cu1A Ce 59.31(3) 2 .
Se1 Cu1A Ce 60.42(3) . .
Cu1B Cu1A Ce 83.97(12) 4 .
Ce Cu1A Ce 118.91(4) 2 .
Ce Cu1A Ce 118.91(4) 3 .
Cu1A Cu1B Se1 72.8(3) . 3
Cu1A Cu1B Se1 72.8(3) . 2
Se1 Cu1B Se1 111.6(3) 3 2
Cu1A Cu1B Se1 72.8(3) . .
Se1 Cu1B Se1 111.6(3) 3 .
Se1 Cu1B Se1 111.6(3) 2 .
Cu1A Cu1B Cu1A 180.0 . 4_554
Se1 Cu1B Cu1A 107.2(3) 3 4_554
Se1 Cu1B Cu1A 107.2(3) 2 4_554
Se1 Cu1B Cu1A 107.2(3) . 4_554
Cu1A Cu1B Ce 74.3(2) . 2
Se1 Cu1B Ce 56.80(9) 3 2
Se1 Cu1B Ce 57.86(9) 2 2
Se1 Cu1B Ce 147.1(6) . 2
Cu1A Cu1B Ce 105.7(2) 4_554 2
Cu1A Cu1B Ce 74.3(2) . 3
Se1 Cu1B Ce 57.86(9) 3 3
Se1 Cu1B Ce 147.1(6) 2 3
Se1 Cu1B Ce 56.80(9) . 3
Cu1A Cu1B Ce 105.7(2) 4_554 3
Ce Cu1B Ce 113.0(2) 2 3
Cu1A Cu1B Ce 74.3(2) . .
Se1 Cu1B Ce 147.1(6) 3 .
Se1 Cu1B Ce 56.80(9) 2 .
Se1 Cu1B Ce 57.86(9) . .
Cu1A Cu1B Ce 105.7(2) 4_554 .
Ce Cu1B Ce 113.0(2) 2 .
Ce Cu1B Ce 113.0(2) 3 .
Se3 Ga Se2 112.64(6) . 4_665
Se3 Ga Se2 112.64(6) . 5_565
Se2 Ga Se2 106.12(6) 4_665 5_565
Se3 Ga Se2 112.64(6) . 6
Se2 Ga Se2 106.12(6) 4_665 6
Se2 Ga Se2 106.12(6) 5_565 6
Cu1A Se1 Cu1B 14.2(2) . .
Cu1A Se1 Ce 78.74(3) . 3
Cu1B Se1 Ce 80.35(5) . 3
Cu1A Se1 Ce 77.80(3) . .
Cu1B Se1 Ce 79.45(6) . .
Ce Se1 Ce 154.37(4) 3 .
Cu1A Se1 Ce 107.07(18) . 5_554
Cu1B Se1 Ce 92.9(3) . 5_554
Ce Se1 Ce 98.79(4) 3 5_554
Ce Se1 Ce 97.84(3) . 5_554
Ga Se2 Ce 88.61(5) 4_664 6_655
Ga Se2 Ce 86.38(4) 4_664 5
Ce Se2 Ce 102.47(4) 6_655 5
Ga Se2 Ce 120.46(6) 4_664 3
Ce Se2 Ce 147.22(4) 6_655 3
Ce Se2 Ce 94.75(3) 5 3
Ga Se3 Ce 116.43(3) . .
Ga Se3 Ce 116.43(3) . 3_565
Ce Se3 Ce 101.71(4) . 3_565
Ga Se3 Ce 116.43(3) . 2_665
Ce Se3 Ce 101.70(4) . 2_665
Ce Se3 Ce 101.71(4) 3_565 2_665

loop_
_geom_bond_atom_site_label_1
_geom_bond_atom_site_label_2
_geom_bond_distance
_geom_bond_site_symmetry_2
Ce Se2 3.0020(13) 5_564
Ce Se1 3.0204(12) 2
Ce Se1 3.0649(12) .
Ce Se3 3.0674(11) .
Ce Se2 3.0992(13) 6_554
Ce Se1 3.1434(14) 6
Ce Se2 3.2596(12) 2
Ce Cu1A 3.4448(10) .
Ce Cu1B 3.559(4) .
Cu1A Cu1B 0.601(11) .
Cu1A Se1 2.3482(11) 3
Cu1A Se1 2.3482(11) 2
Cu1A Se1 2.3482(11) .
Cu1A Cu1B 2.587(11) 4
Cu1A Ce 3.4448(10) 2
Cu1A Ce 3.4448(10) 3
Cu1B Se1 2.455(5) 3
Cu1B Se1 2.455(5) 2
Cu1B Se1 2.455(5) .
Cu1B Cu1A 2.587(11) 4_554
Cu1B Ce 3.559(4) 2
Cu1B Ce 3.559(4) 3
Ga Se3 2.375(3) .
Ga Se2 2.4164(14) 4_665
Ga Se2 2.4164(14) 5_565
Ga Se2 2.4164(14) 6
Se1 Ce 3.0203(12) 3
Se1 Ce 3.1435(14) 5_554
Se2 Ga 2.4165(14) 4_664
Se2 Ce 3.0020(13) 6_655
Se2 Ce 3.0992(13) 5
Se2 Ce 3.2596(12) 3
Se3 Ce 3.0674(11) 3_565
Se3 Ce 3.0674(11) 2_665
